data_7232790
loop_
_publ_author_name
'Imai, Tomomi'
'Niijima, Erina'
'Terada, Shumpei'
'Wzorek, Alicja'
'Soloshonok, Vadim A.'
'Hori, Akiko'
'Kitagawa, Osamu'

_publ_section_title
;
 Chirality-dependent halogen bonds in axially chiral quinazolin-4-one
 derivatives bearing ortho-halophenyl groups
;
_journal_issue 22
_journal_name_full CrystEngComm
_journal_page_first 3385
_journal_paper_doi 10.1039/C9CE00320G
_journal_volume 21
_journal_year 2019
_chemical_formula_moiety 'C15 H11 I N2 O'
_chemical_formula_sum 'C15 H11 I N2 O'
_chemical_formula_weight 362.16
_space_group_crystal_system monoclinic
_space_group_IT_number 4
_space_group_name_Hall 'P 2yb'
_space_group_name_H-M_alt 'P 1 21 1'
_symmetry_space_group_name_Hall 'P 2yb'
_symmetry_space_group_name_H-M 'P 1 21 1'
_atom_sites_solution_hydrogens geom
_audit_creation_method SHELXL-2016/6
_audit_update_record
;
2019-04-26 deposited with the CCDC.    2019-05-15 downloaded from the CCDC.
;
_cell_angle_alpha 90
_cell_angle_beta 94.8710(10)
_cell_angle_gamma 90
_cell_formula_units_Z 6
_cell_length_a 10.8013(2)
_cell_length_b 15.1552(3)
_cell_length_c 12.7524(3)
_cell_measurement_reflns_used 256
_cell_measurement_temperature 100
_cell_measurement_theta_max 25.8878
_cell_measurement_theta_min 2.8907
_cell_volume 2079.98(7)
_computing_cell_refinement 'SAINT V8.38A (Bruker AXS Inc., 2017)'
_computing_data_collection 'Bruker Instrument Service vV6.2.6'
_computing_data_reduction 'SAINT V8.38A (Bruker AXS Inc., 2017)'
_computing_molecular_graphics 'shelXle (C.B. Huebschle, rev 833)'
_computing_structure_refinement 'SHELXL-2016/6 (Sheldrick, 2016)'
_computing_structure_solution 'SHELXT 2014/5 (Sheldrick, 2014)'
_diffrn_ambient_temperature 100
_diffrn_detector_area_resol_mean 7.3910
_diffrn_measured_fraction_theta_full 0.998
_diffrn_measured_fraction_theta_max 0.998
_diffrn_measurement_device_type 'Bruker D8 goniometer'
_diffrn_measurement_method '\f and \w scans'
_diffrn_radiation_type MoK\a
_diffrn_radiation_wavelength 0.71073
_diffrn_reflns_av_R_equivalents 0.0301
_diffrn_reflns_av_unetI/netI 0.0328
_diffrn_reflns_Laue_measured_fraction_full 0.998
_diffrn_reflns_Laue_measured_fraction_max 0.998
_diffrn_reflns_limit_h_max 12
_diffrn_reflns_limit_h_min -12
_diffrn_reflns_limit_k_max 17
_diffrn_reflns_limit_k_min -18
_diffrn_reflns_limit_l_max 15
_diffrn_reflns_limit_l_min -15
_diffrn_reflns_number 23993
_diffrn_reflns_point_group_measured_fraction_full 0.978
_diffrn_reflns_point_group_measured_fraction_max 0.978
_diffrn_reflns_theta_full 25.027
_diffrn_reflns_theta_max 25.027
_diffrn_reflns_theta_min 2.582
_exptl_absorpt_coefficient_mu 2.302
_exptl_absorpt_correction_T_max 0.69
_exptl_absorpt_correction_T_min 0.59
_exptl_absorpt_correction_type multi-scan
_exptl_absorpt_process_details
;
SADABS-2016/2 - Bruker AXS area detector scaling and absorption correction
;
_exptl_crystal_colour colorless
_exptl_crystal_density_diffrn 1.735
_exptl_crystal_density_meas ?
_exptl_crystal_density_method 'not measured'
_exptl_crystal_description block
_exptl_crystal_F_000 1056
_exptl_crystal_size_max 0.214
_exptl_crystal_size_mid 0.190
_exptl_crystal_size_min 0.173
_refine_diff_density_max 0.714
_refine_diff_density_min -0.436
_refine_diff_density_rms 0.059
_refine_ls_abs_structure_details
;
 Flack x determined using 3197 quotients [(I+)-(I-)]/[(I+)+(I-)]
 (Parsons, Flack and Wagner, Acta Cryst. B69 (2013) 249-259).
;
_refine_ls_abs_structure_Flack -0.019(8)
_refine_ls_extinction_method none
_refine_ls_goodness_of_fit_ref 1.074
_refine_ls_hydrogen_treatment constr
_refine_ls_matrix_type full
_refine_ls_number_parameters 517
_refine_ls_number_reflns 7181
_refine_ls_number_restraints 1
_refine_ls_restrained_S_all 1.074
_refine_ls_R_factor_all 0.0188
_refine_ls_R_factor_gt 0.0181
_refine_ls_shift/su_max 0.001
_refine_ls_shift/su_mean 0.000
_refine_ls_structure_factor_coef Fsqd
_refine_ls_weighting_details 'w=1/[\s^2^(Fo^2^)+(0.0080P)^2^+0.2074P] where P=(Fo^2^+2Fc^2^)/3'
_refine_ls_weighting_scheme calc
_refine_ls_wR_factor_gt 0.0369
_refine_ls_wR_factor_ref 0.0373
_reflns_Friedel_coverage 0.883
_reflns_Friedel_fraction_full 0.957
_reflns_Friedel_fraction_max 0.957
_reflns_number_gt 7067
_reflns_number_total 7181
_reflns_threshold_expression 'I > 2\s(I)'
_cod_data_source_file c9ce00320g2.cif
_cod_data_source_block P21_a_CCDC1
_cod_depositor_comments
;
The following automatic conversions were performed:

'_exptl_absorpt_correction_type' value 'Multi-Scan' changed to
'multi-scan' according to
/home/data/users/saulius/crontab/automatic-downloads/rss-feeds/RSC/lib/dictionaries/cif_core.dic
dictionary named 'cif_core.dic' version 2.4.2 from 2011-04-26.

'_exptl_crystal_density_meas' value 'not measured' was changed to '?'
- the value is perceived as not measured.

Automatic conversion script
Id: cif_fix_values 4973 2017-02-22 13:04:09Z antanas 

 Adding full bibliography for 7232788--7232792.cif.
;
_cod_database_code 7232790
_shelx_shelxl_version_number 2016/6
_shelx_space_group_comment
;
The symmetry employed for this shelxl refinement is uniquely defined
by the following loop, which should always be used as a source of
symmetry information in preference to the above space-group names.
They are only intended as comments.
;
_shelx_estimated_absorpt_t_min 0.639
_shelx_estimated_absorpt_t_max 0.691

loop_
_space_group_symop_operation_xyz
'x, y, z'
'-x, y+1/2, -z'

loop_
_atom_site_label
_atom_site_type_symbol
_atom_site_fract_x
_atom_site_fract_y
_atom_site_fract_z
_atom_site_U_iso_or_equiv
_atom_site_adp_type
_atom_site_occupancy
_atom_site_site_symmetry_order
_atom_site_calc_flag
_atom_site_refinement_flags_posn
_atom_site_refinement_flags_adp
C1 C 0.2186(4) 0.5204(3) 0.8303(3) 0.0134(9) Uani 1 1 d . .
C2 C 0.3377(4) 0.4743(3) 0.8294(3) 0.0134(9) Uani 1 1 d . .
C3 C 0.4343(4) 0.4913(3) 0.9068(4) 0.0175(10) Uani 1 1 d . .
H3 H 0.421644 0.530737 0.962827 0.021 Uiso 1 1 calc R U
C4 C 0.5471(4) 0.4511(3) 0.9019(4) 0.0217(11) Uani 1 1 d . .
H4 H 0.611688 0.461095 0.955879 0.026 Uiso 1 1 calc R U
C5 C 0.5675(4) 0.3954(3) 0.8176(4) 0.0234(11) Uani 1 1 d . .
H5 H 0.647393 0.370247 0.812803 0.028 Uiso 1 1 calc R U
C6 C 0.4730(4) 0.3768(3) 0.7417(4) 0.0223(11) Uani 1 1 d . .
H6 H 0.487215 0.338269 0.685222 0.027 Uiso 1 1 calc R U
C7 C 0.3559(4) 0.4147(3) 0.7481(4) 0.0150(10) Uani 1 1 d . .
C8 C 0.1523(4) 0.4279(3) 0.6783(3) 0.0149(10) Uani 1 1 d . .
C9 C 0.0469(4) 0.4004(3) 0.6009(4) 0.0184(10) Uani 1 1 d . .
H9A H 0.039924 0.441800 0.541658 0.028 Uiso 1 1 calc R U
H9B H -0.030672 0.400460 0.635500 0.028 Uiso 1 1 calc R U
H9C H 0.062731 0.340908 0.574942 0.028 Uiso 1 1 calc R U
C10 C 0.0131(4) 0.5409(3) 0.7409(3) 0.0129(9) Uani 1 1 d . .
C11 C -0.0104(4) 0.6046(3) 0.6630(3) 0.0144(9) Uani 1 1 d . .
C12 C -0.1225(4) 0.6508(3) 0.6546(3) 0.0175(10) Uani 1 1 d . .
H12 H -0.139087 0.693802 0.601118 0.021 Uiso 1 1 calc R U
C13 C -0.2098(4) 0.6327(3) 0.7262(3) 0.0216(10) Uani 1 1 d . .
H13 H -0.286222 0.664052 0.721673 0.026 Uiso 1 1 calc R U
C14 C -0.1864(4) 0.5698(3) 0.8036(4) 0.0240(11) Uani 1 1 d . .
H14 H -0.246619 0.557888 0.851870 0.029 Uiso 1 1 calc R U
C15 C -0.0748(4) 0.5240(3) 0.8109(4) 0.0204(11) Uani 1 1 d . .
H15 H -0.058836 0.480751 0.864258 0.025 Uiso 1 1 calc R U
C16 C 0.4381(4) 0.5887(3) 0.2483(3) 0.0141(9) Uani 1 1 d . .
C17 C 0.3336(4) 0.6497(3) 0.2354(3) 0.0125(9) Uani 1 1 d . .
C18 C 0.2770(4) 0.6695(3) 0.1350(3) 0.0155(10) Uani 1 1 d . .
H18 H 0.307131 0.643092 0.074600 0.019 Uiso 1 1 calc R U
C19 C 0.1781(4) 0.7269(3) 0.1237(3) 0.0179(10) Uani 1 1 d . .
H19 H 0.139771 0.739835 0.055636 0.021 Uiso 1 1 calc R U
C20 C 0.1338(4) 0.7663(3) 0.2130(4) 0.0193(10) Uani 1 1 d . .
H20 H 0.066066 0.806425 0.204988 0.023 Uiso 1 1 calc R U
C21 C 0.1877(4) 0.7473(3) 0.3115(4) 0.0192(10) Uani 1 1 d . .
H21 H 0.156742 0.773951 0.371372 0.023 Uiso 1 1 calc R U
C22 C 0.2888(4) 0.6885(3) 0.3245(3) 0.0142(9) Uani 1 1 d . .
C23 C 0.4289(4) 0.6137(3) 0.4385(3) 0.0176(10) Uani 1 1 d . .
C24 C 0.4822(5) 0.5902(3) 0.5473(3) 0.0245(11) Uani 1 1 d . .
H24A H 0.438914 0.623370 0.599071 0.037 Uiso 1 1 calc R U
H24B H 0.570834 0.604945 0.554950 0.037 Uiso 1 1 calc R U
H24C H 0.471710 0.526788 0.558910 0.037 Uiso 1 1 calc R U
C25 C 0.5880(4) 0.5165(3) 0.3748(3) 0.0151(10) Uani 1 1 d . .
C26 C 0.7066(4) 0.5518(3) 0.3803(3) 0.0149(9) Uani 1 1 d . .
C27 C 0.8087(4) 0.4970(3) 0.4026(3) 0.0173(10) Uani 1 1 d . .
H27 H 0.890486 0.520654 0.407963 0.021 Uiso 1 1 calc R U
C28 C 0.7900(4) 0.4077(3) 0.4168(3) 0.0190(10) Uani 1 1 d . .
H28 H 0.859689 0.370115 0.431489 0.023 Uiso 1 1 calc R U
C29 C 0.6719(4) 0.3722(3) 0.4102(4) 0.0213(11) Uani 1 1 d . .
H29 H 0.660609 0.310664 0.420220 0.026 Uiso 1 1 calc R U
C30 C 0.5699(4) 0.4268(3) 0.3888(4) 0.0200(10) Uani 1 1 d . .
H30 H 0.488294 0.402979 0.383692 0.024 Uiso 1 1 calc R U
C31 C 0.1525(4) 0.3644(3) 0.0324(3) 0.0144(9) Uani 1 1 d . .
C32 C 0.2730(4) 0.3213(3) 0.0475(3) 0.0151(9) Uani 1 1 d . .
C33 C 0.3203(4) 0.2753(3) -0.0350(3) 0.0178(10) Uani 1 1 d . .
H33 H 0.273176 0.272015 -0.101232 0.021 Uiso 1 1 calc R U
C34 C 0.4341(4) 0.2348(3) -0.0214(4) 0.0225(11) Uani 1 1 d . .
H34 H 0.465105 0.202667 -0.077532 0.027 Uiso 1 1 calc R U
C35 C 0.5045(4) 0.2412(3) 0.0765(4) 0.0251(11) Uani 1 1 d . .
H35 H 0.583853 0.213887 0.085910 0.030 Uiso 1 1 calc R U
C36 C 0.4596(4) 0.2866(3) 0.1584(4) 0.0215(10) Uani 1 1 d . .
H36 H 0.507960 0.290480 0.223986 0.026 Uiso 1 1 calc R U
C37 C 0.3423(4) 0.3272(3) 0.1455(3) 0.0183(10) Uani 1 1 d . .
C38 C 0.1919(4) 0.4089(3) 0.2169(4) 0.0185(10) Uani 1 1 d . .
C39 C 0.1414(4) 0.4562(4) 0.3083(4) 0.0277(12) Uani 1 1 d . .
H39A H 0.202322 0.453240 0.369664 0.041 Uiso 1 1 calc R U
H39B H 0.063890 0.427977 0.325095 0.041 Uiso 1 1 calc R U
H39C H 0.125224 0.518064 0.289420 0.041 Uiso 1 1 calc R U
C40 C -0.0002(4) 0.4552(3) 0.1132(3) 0.0167(10) Uani 1 1 d . .
C41 C -0.1093(4) 0.4139(3) 0.1381(3) 0.0149(9) Uani 1 1 d . .
C42 C -0.2190(4) 0.4625(3) 0.1352(3) 0.0171(10) Uani 1 1 d . .
H42 H -0.294024 0.435287 0.151908 0.021 Uiso 1 1 calc R U
C43 C -0.2179(4) 0.5510(3) 0.1077(4) 0.0196(11) Uani 1 1 d . .
H43 H -0.292119 0.584610 0.107731 0.023 Uiso 1 1 calc R U
C44 C -0.1105(5) 0.5911(3) 0.0802(4) 0.0233(11) Uani 1 1 d . .
H44 H -0.111407 0.651393 0.059830 0.028 Uiso 1 1 calc R U
C45 C -0.0018(4) 0.5429(3) 0.0824(4) 0.0198(10) Uani 1 1 d . .
H45 H 0.072171 0.569944 0.062787 0.024 Uiso 1 1 calc R U
I1 I 0.12678(3) 0.63738(2) 0.56179(2) 0.01574(7) Uani 1 1 d . .
I2 I 0.73147(3) 0.68813(2) 0.35974(2) 0.01940(7) Uani 1 1 d . .
I3 I -0.11044(3) 0.28013(2) 0.17588(2) 0.01934(7) Uani 1 1 d . .
N1 N 0.2592(3) 0.3897(2) 0.6748(3) 0.0174(8) Uani 1 1 d . .
N2 N 0.1296(3) 0.4935(2) 0.7497(3) 0.0141(8) Uani 1 1 d . .
N3 N 0.3382(3) 0.6693(2) 0.4266(3) 0.0170(8) Uani 1 1 d . .
N4 N 0.4804(3) 0.5729(2) 0.3549(3) 0.0128(8) Uani 1 1 d . .
N5 N 0.2986(3) 0.3712(3) 0.2313(3) 0.0208(9) Uani 1 1 d . .
N6 N 0.1175(3) 0.4087(2) 0.1221(3) 0.0145(8) Uani 1 1 d . .
O1 O 0.1958(3) 0.5778(2) 0.8924(2) 0.0196(7) Uani 1 1 d . .
O2 O 0.4885(3) 0.5533(2) 0.1778(2) 0.0184(7) Uani 1 1 d . .
O3 O 0.0838(3) 0.3642(2) -0.0490(2) 0.0178(7) Uani 1 1 d . .

loop_
_atom_site_aniso_label
_atom_site_aniso_U_11
_atom_site_aniso_U_22
_atom_site_aniso_U_33
_atom_site_aniso_U_23
_atom_site_aniso_U_13
_atom_site_aniso_U_12
C1 0.014(2) 0.010(2) 0.015(2) 0.0053(18) 0.0003(19) -0.0015(18)
C2 0.012(2) 0.013(2) 0.016(2) 0.0042(17) 0.0010(18) -0.0034(18)
C3 0.021(2) 0.016(2) 0.015(2) -0.0010(18) -0.002(2) -0.004(2)
C4 0.018(2) 0.020(3) 0.026(3) 0.006(2) -0.007(2) -0.001(2)
C5 0.013(2) 0.020(3) 0.037(3) 0.002(2) 0.000(2) 0.002(2)
C6 0.020(2) 0.015(2) 0.033(3) -0.001(2) 0.004(2) -0.002(2)
C7 0.016(2) 0.011(2) 0.017(2) 0.0035(18) -0.002(2) 0.0019(19)
C8 0.018(2) 0.009(2) 0.018(2) 0.0019(17) 0.000(2) -0.0017(19)
C9 0.017(2) 0.015(2) 0.022(3) -0.0031(19) -0.006(2) 0.000(2)
C10 0.012(2) 0.013(2) 0.014(2) -0.0027(17) 0.0011(18) -0.0049(18)
C11 0.012(2) 0.016(2) 0.015(2) -0.0056(17) 0.0034(19) -0.0024(17)
C12 0.017(2) 0.017(2) 0.017(2) -0.0025(18) -0.0048(19) 0.0021(19)
C13 0.013(2) 0.025(3) 0.026(2) -0.008(2) -0.0028(19) 0.002(2)
C14 0.017(2) 0.031(3) 0.024(3) -0.004(2) 0.006(2) -0.003(2)
C15 0.021(2) 0.021(3) 0.019(3) 0.0051(19) 0.000(2) -0.004(2)
C16 0.014(2) 0.011(2) 0.017(2) 0.0004(18) 0.0019(19) -0.0049(18)
C17 0.0097(19) 0.011(2) 0.017(2) 0.0024(17) 0.0010(17) -0.0023(17)
C18 0.015(2) 0.016(3) 0.016(2) 0.0003(17) 0.0016(18) -0.0042(18)
C19 0.015(2) 0.024(2) 0.014(2) 0.0038(19) -0.0035(19) -0.004(2)
C20 0.014(2) 0.017(2) 0.027(3) 0.0064(19) 0.002(2) 0.0031(19)
C21 0.020(2) 0.018(3) 0.020(2) 0.0031(19) 0.004(2) 0.005(2)
C22 0.014(2) 0.015(2) 0.013(2) 0.0011(19) 0.0007(17) -0.001(2)
C23 0.019(2) 0.020(3) 0.015(2) 0.0018(18) 0.0037(19) 0.001(2)
C24 0.026(3) 0.034(3) 0.014(2) 0.004(2) 0.001(2) 0.011(2)
C25 0.017(2) 0.016(2) 0.012(2) 0.0010(17) -0.0003(19) 0.0044(19)
C26 0.022(2) 0.011(2) 0.012(2) 0.0003(17) 0.0003(19) 0.0007(19)
C27 0.015(2) 0.021(3) 0.015(2) -0.0016(19) -0.0024(19) 0.004(2)
C28 0.017(2) 0.022(3) 0.017(3) -0.0020(19) -0.003(2) 0.009(2)
C29 0.027(3) 0.012(2) 0.024(3) 0.0003(19) -0.002(2) 0.002(2)
C30 0.018(2) 0.019(3) 0.022(3) -0.0001(19) 0.000(2) 0.000(2)
C31 0.016(2) 0.012(2) 0.016(2) -0.0012(18) 0.003(2) -0.0042(18)
C32 0.012(2) 0.015(2) 0.018(2) -0.0009(18) 0.0031(19) -0.0039(18)
C33 0.016(2) 0.021(2) 0.016(2) -0.003(2) 0.0026(18) -0.004(2)
C34 0.019(2) 0.020(2) 0.029(3) -0.007(2) 0.006(2) 0.000(2)
C35 0.015(2) 0.025(3) 0.034(3) -0.005(2) -0.001(2) 0.002(2)
C36 0.015(2) 0.029(3) 0.020(2) -0.001(2) -0.0025(19) -0.002(2)
C37 0.016(2) 0.019(2) 0.020(3) -0.0003(19) 0.004(2) -0.006(2)
C38 0.015(2) 0.024(3) 0.017(2) -0.0074(19) 0.002(2) -0.006(2)
C39 0.019(2) 0.042(3) 0.022(3) -0.013(2) 0.001(2) -0.003(2)
C40 0.013(2) 0.021(2) 0.016(2) -0.0049(19) 0.0022(19) 0.0002(19)
C41 0.018(2) 0.015(2) 0.011(2) -0.0031(18) 0.0007(19) -0.0019(19)
C42 0.014(2) 0.023(3) 0.013(2) 0.0024(18) 0.0000(19) -0.0020(19)
C43 0.016(2) 0.023(3) 0.020(3) 0.000(2) 0.003(2) 0.006(2)
C44 0.028(3) 0.016(3) 0.026(3) -0.002(2) 0.004(2) 0.001(2)
C45 0.017(2) 0.017(2) 0.026(3) -0.0003(19) 0.007(2) -0.002(2)
I1 0.01980(15) 0.01403(14) 0.01380(14) 0.00005(12) 0.00374(11) -0.00015(13)
I2 0.02024(15) 0.01530(15) 0.02162(16) 0.00501(12) -0.00422(12) -0.00327(13)
I3 0.02189(15) 0.01660(15) 0.01991(16) 0.00524(12) 0.00403(12) -0.00024(13)
N1 0.020(2) 0.013(2) 0.018(2) -0.0014(15) -0.0036(17) 0.0019(17)
N2 0.0156(19) 0.0135(19) 0.0128(19) 0.0010(15) -0.0004(16) -0.0006(16)
N3 0.0173(18) 0.020(2) 0.0141(19) 0.0015(15) 0.0013(16) 0.0046(16)
N4 0.0139(18) 0.0124(19) 0.0120(18) 0.0022(14) 0.0007(15) 0.0032(15)
N5 0.0138(19) 0.033(2) 0.016(2) -0.0054(17) -0.0001(16) -0.0042(18)
N6 0.0107(18) 0.018(2) 0.015(2) -0.0049(15) 0.0020(16) 0.0005(16)
O1 0.0199(17) 0.0205(18) 0.0177(17) -0.0052(14) -0.0028(14) 0.0002(14)
O2 0.0158(16) 0.0226(17) 0.0174(16) -0.0046(13) 0.0043(14) 0.0013(14)
O3 0.0185(16) 0.0212(18) 0.0132(17) -0.0028(13) -0.0024(14) 0.0013(13)

loop_
_atom_type_symbol
_atom_type_description
_atom_type_scat_dispersion_real
_atom_type_scat_dispersion_imag
_atom_type_scat_source
C C 0.0033 0.0016 'International Tables Vol C Tables 4.2.6.8 and 6.1.1.4'
H H 0.0000 0.0000 'International Tables Vol C Tables 4.2.6.8 and 6.1.1.4'
I I -0.4742 1.8119 'International Tables Vol C Tables 4.2.6.8 and 6.1.1.4'
N N 0.0061 0.0033 'International Tables Vol C Tables 4.2.6.8 and 6.1.1.4'
O O 0.0106 0.0060 'International Tables Vol C Tables 4.2.6.8 and 6.1.1.4'

loop_
_geom_angle_atom_site_label_1
_geom_angle_atom_site_label_2
_geom_angle_atom_site_label_3
_geom_angle
O1 C1 N2 121.3(4)
O1 C1 C2 125.0(4)
N2 C1 C2 113.8(4)
C3 C2 C7 119.9(4)
C3 C2 C1 120.7(4)
C7 C2 C1 119.4(4)
C4 C3 C2 120.0(4)
C4 C3 H3 120.0
C2 C3 H3 120.0
C3 C4 C5 120.2(4)
C3 C4 H4 119.9
C5 C4 H4 119.9
C6 C5 C4 120.5(4)
C6 C5 H5 119.7
C4 C5 H5 119.7
C5 C6 C7 119.7(5)
C5 C6 H6 120.1
C7 C6 H6 120.1
N1 C7 C6 118.7(4)
N1 C7 C2 121.8(4)
C6 C7 C2 119.5(4)
N1 C8 N2 123.5(4)
N1 C8 C9 118.8(4)
N2 C8 C9 117.7(4)
C8 C9 H9A 109.5
C8 C9 H9B 109.5
H9A C9 H9B 109.5
C8 C9 H9C 109.5
H9A C9 H9C 109.5
H9B C9 H9C 109.5
C15 C10 C11 119.7(4)
C15 C10 N2 120.0(4)
C11 C10 N2 120.3(4)
C10 C11 C12 120.4(4)
C10 C11 I1 120.4(3)
C12 C11 I1 119.1(3)
C13 C12 C11 118.9(4)
C13 C12 H12 120.6
C11 C12 H12 120.6
C14 C13 C12 120.7(4)
C14 C13 H13 119.6
C12 C13 H13 119.6
C13 C14 C15 119.9(5)
C13 C14 H14 120.0
C15 C14 H14 120.0
C10 C15 C14 120.3(4)
C10 C15 H15 119.8
C14 C15 H15 119.8
O2 C16 N4 120.5(4)
O2 C16 C17 126.0(4)
N4 C16 C17 113.5(4)
C22 C17 C18 119.8(4)
C22 C17 C16 119.4(4)
C18 C17 C16 120.8(4)
C19 C18 C17 120.3(4)
C19 C18 H18 119.8
C17 C18 H18 119.8
C18 C19 C20 119.9(4)
C18 C19 H19 120.0
C20 C19 H19 120.0
C21 C20 C19 120.4(4)
C21 C20 H20 119.8
C19 C20 H20 119.8
C20 C21 C22 120.5(4)
C20 C21 H21 119.8
C22 C21 H21 119.8
N3 C22 C17 122.6(4)
N3 C22 C21 118.3(4)
C17 C22 C21 119.1(4)
N3 C23 N4 123.3(4)
N3 C23 C24 119.5(4)
N4 C23 C24 117.1(4)
C23 C24 H24A 109.5
C23 C24 H24B 109.5
H24A C24 H24B 109.5
C23 C24 H24C 109.5
H24A C24 H24C 109.5
H24B C24 H24C 109.5
C26 C25 C30 120.8(4)
C26 C25 N4 120.4(4)
C30 C25 N4 118.8(4)
C25 C26 C27 119.6(4)
C25 C26 I2 120.1(3)
C27 C26 I2 120.3(3)
C28 C27 C26 119.3(4)
C28 C27 H27 120.4
C26 C27 H27 120.4
C29 C28 C27 121.3(4)
C29 C28 H28 119.4
C27 C28 H28 119.4
C28 C29 C30 119.6(4)
C28 C29 H29 120.2
C30 C29 H29 120.2
C25 C30 C29 119.5(4)
C25 C30 H30 120.2
C29 C30 H30 120.2
O3 C31 N6 120.4(4)
O3 C31 C32 125.7(4)
N6 C31 C32 113.9(4)
C33 C32 C37 120.1(4)
C33 C32 C31 120.4(4)
C37 C32 C31 119.6(4)
C34 C33 C32 120.7(4)
C34 C33 H33 119.6
C32 C33 H33 119.6
C33 C34 C35 119.4(4)
C33 C34 H34 120.3
C35 C34 H34 120.3
C36 C35 C34 120.6(4)
C36 C35 H35 119.7
C34 C35 H35 119.7
C35 C36 C37 120.3(4)
C35 C36 H36 119.9
C37 C36 H36 119.9
N5 C37 C32 122.5(4)
N5 C37 C36 118.6(4)
C32 C37 C36 118.9(4)
N5 C38 N6 124.5(4)
N5 C38 C39 118.6(4)
N6 C38 C39 116.9(4)
C38 C39 H39A 109.5
C38 C39 H39B 109.5
H39A C39 H39B 109.5
C38 C39 H39C 109.5
H39A C39 H39C 109.5
H39B C39 H39C 109.5
C45 C40 C41 120.3(4)
C45 C40 N6 118.6(4)
C41 C40 N6 121.1(4)
C42 C41 C40 119.3(4)
C42 C41 I3 119.9(3)
C40 C41 I3 120.7(3)
C43 C42 C41 119.5(4)
C43 C42 H42 120.2
C41 C42 H42 120.2
C44 C43 C42 121.0(4)
C44 C43 H43 119.5
C42 C43 H43 119.5
C43 C44 C45 119.6(4)
C43 C44 H44 120.2
C45 C44 H44 120.2
C44 C45 C40 120.2(4)
C44 C45 H45 119.9
C40 C45 H45 119.9
C8 N1 C7 118.4(4)
C8 N2 C1 122.7(4)
C8 N2 C10 120.6(3)
C1 N2 C10 116.7(4)
C23 N3 C22 118.2(4)
C23 N4 C16 122.9(4)
C23 N4 C25 119.8(3)
C16 N4 C25 117.1(3)
C38 N5 C37 117.3(4)
C38 N6 C31 122.1(4)
C38 N6 C40 120.3(4)
C31 N6 C40 117.6(4)

loop_
_geom_bond_atom_site_label_1
_geom_bond_atom_site_label_2
_geom_bond_distance
C1 O1 1.215(5)
C1 N2 1.407(5)
C1 C2 1.465(6)
C2 C3 1.398(6)
C2 C7 1.401(6)
C3 C4 1.368(6)
C3 H3 0.9500
C4 C5 1.399(7)
C4 H4 0.9500
C5 C6 1.375(7)
C5 H5 0.9500
C6 C7 1.398(6)
C6 H6 0.9500
C7 N1 1.394(6)
C8 N1 1.295(6)
C8 N2 1.384(6)
C8 C9 1.501(6)
C9 H9A 0.9800
C9 H9B 0.9800
C9 H9C 0.9800
C10 C15 1.381(6)
C10 C11 1.393(6)
C10 N2 1.445(5)
C11 C12 1.395(6)
C11 I1 2.105(4)
C12 C13 1.394(6)
C12 H12 0.9500
C13 C14 1.380(7)
C13 H13 0.9500
C14 C15 1.387(7)
C14 H14 0.9500
C15 H15 0.9500
C16 O2 1.215(5)
C16 N4 1.418(5)
C16 C17 1.458(6)
C17 C22 1.402(6)
C17 C18 1.402(6)
C18 C19 1.376(6)
C18 H18 0.9500
C19 C20 1.405(6)
C19 H19 0.9500
C20 C21 1.369(6)
C20 H20 0.9500
C21 C22 1.409(6)
C21 H21 0.9500
C22 N3 1.395(5)
C23 N3 1.291(5)
C23 N4 1.389(5)
C23 C24 1.499(6)
C24 H24A 0.9800
C24 H24B 0.9800
C24 H24C 0.9800
C25 C26 1.385(6)
C25 C30 1.387(6)
C25 N4 1.448(5)
C26 C27 1.391(6)
C26 I2 2.102(4)
C27 C28 1.383(7)
C27 H27 0.9500
C28 C29 1.380(7)
C28 H28 0.9500
C29 C30 1.387(6)
C29 H29 0.9500
C30 H30 0.9500
C31 O3 1.223(5)
C31 N6 1.406(6)
C31 C32 1.454(6)
C32 C33 1.394(6)
C32 C37 1.404(6)
C33 C34 1.372(6)
C33 H33 0.9500
C34 C35 1.409(7)
C34 H34 0.9500
C35 C36 1.373(7)
C35 H35 0.9500
C36 C37 1.406(6)
C36 H36 0.9500
C37 N5 1.397(6)
C38 N5 1.286(6)
C38 N6 1.393(6)
C38 C39 1.508(6)
C39 H39A 0.9800
C39 H39B 0.9800
C39 H39C 0.9800
C40 C45 1.386(7)
C40 C41 1.394(6)
C40 N6 1.449(6)
C41 C42 1.394(6)
C41 I3 2.084(4)
C42 C43 1.386(7)
C42 H42 0.9500
C43 C44 1.380(7)
C43 H43 0.9500
C44 C45 1.381(6)
C44 H44 0.9500
C45 H45 0.9500

loop_
_geom_torsion_atom_site_label_1
_geom_torsion_atom_site_label_2
_geom_torsion_atom_site_label_3
_geom_torsion_atom_site_label_4
_geom_torsion
O1 C1 C2 C3 3.4(7)
N2 C1 C2 C3 -177.7(4)
O1 C1 C2 C7 -174.5(4)
N2 C1 C2 C7 4.4(6)
C7 C2 C3 C4 1.3(7)
C1 C2 C3 C4 -176.6(4)
C2 C3 C4 C5 2.2(7)
C3 C4 C5 C6 -3.3(7)
C4 C5 C6 C7 0.8(7)
C5 C6 C7 N1 -175.2(4)
C5 C6 C7 C2 2.7(7)
C3 C2 C7 N1 174.1(4)
C1 C2 C7 N1 -7.9(6)
C3 C2 C7 C6 -3.8(6)
C1 C2 C7 C6 174.2(4)
C15 C10 C11 C12 -0.5(6)
N2 C10 C11 C12 -179.7(4)
C15 C10 C11 I1 176.0(3)
N2 C10 C11 I1 -3.2(5)
C10 C11 C12 C13 0.6(6)
I1 C11 C12 C13 -175.9(3)
C11 C12 C13 C14 -0.5(7)
C12 C13 C14 C15 0.2(7)
C11 C10 C15 C14 0.2(7)
N2 C10 C15 C14 179.4(4)
C13 C14 C15 C10 -0.1(7)
O2 C16 C17 C22 -177.2(4)
N4 C16 C17 C22 2.3(5)
O2 C16 C17 C18 3.4(7)
N4 C16 C17 C18 -177.1(4)
C22 C17 C18 C19 0.2(6)
C16 C17 C18 C19 179.7(4)
C17 C18 C19 C20 0.3(6)
C18 C19 C20 C21 -0.7(7)
C19 C20 C21 C22 0.5(7)
C18 C17 C22 N3 177.7(4)
C16 C17 C22 N3 -1.8(6)
C18 C17 C22 C21 -0.4(6)
C16 C17 C22 C21 -179.9(4)
C20 C21 C22 N3 -178.1(4)
C20 C21 C22 C17 0.1(7)
C30 C25 C26 C27 -1.5(7)
N4 C25 C26 C27 178.1(4)
C30 C25 C26 I2 -179.6(3)
N4 C25 C26 I2 -0.1(6)
C25 C26 C27 C28 1.2(6)
I2 C26 C27 C28 179.4(3)
C26 C27 C28 C29 -0.5(7)
C27 C28 C29 C30 0.0(7)
C26 C25 C30 C29 1.0(7)
N4 C25 C30 C29 -178.5(4)
C28 C29 C30 C25 -0.3(7)
O3 C31 C32 C33 0.6(7)
N6 C31 C32 C33 -179.6(4)
O3 C31 C32 C37 179.8(4)
N6 C31 C32 C37 -0.3(6)
C37 C32 C33 C34 0.6(7)
C31 C32 C33 C34 179.8(4)
C32 C33 C34 C35 -1.1(7)
C33 C34 C35 C36 0.8(7)
C34 C35 C36 C37 0.1(7)
C33 C32 C37 N5 -179.0(4)
C31 C32 C37 N5 1.8(6)
C33 C32 C37 C36 0.3(7)
C31 C32 C37 C36 -178.9(4)
C35 C36 C37 N5 178.7(4)
C35 C36 C37 C32 -0.6(7)
C45 C40 C41 C42 -2.2(7)
N6 C40 C41 C42 175.8(4)
C45 C40 C41 I3 176.4(3)
N6 C40 C41 I3 -5.6(6)
C40 C41 C42 C43 0.0(7)
I3 C41 C42 C43 -178.6(3)
C41 C42 C43 C44 1.9(7)
C42 C43 C44 C45 -1.5(7)
C43 C44 C45 C40 -0.7(7)
C41 C40 C45 C44 2.6(7)
N6 C40 C45 C44 -175.5(4)
N2 C8 N1 C7 1.2(7)
C9 C8 N1 C7 -179.0(4)
C6 C7 N1 C8 -177.0(4)
C2 C7 N1 C8 5.1(6)
N1 C8 N2 C1 -4.7(6)
C9 C8 N2 C1 175.6(4)
N1 C8 N2 C10 172.3(4)
C9 C8 N2 C10 -7.5(6)
O1 C1 N2 C8 -179.5(4)
C2 C1 N2 C8 1.6(6)
O1 C1 N2 C10 3.5(6)
C2 C1 N2 C10 -175.4(3)
C15 C10 N2 C8 106.1(5)
C11 C10 N2 C8 -74.6(5)
C15 C10 N2 C1 -76.8(5)
C11 C10 N2 C1 102.5(5)
N4 C23 N3 C22 0.6(6)
C24 C23 N3 C22 -178.7(4)
C17 C22 N3 C23 0.2(6)
C21 C22 N3 C23 178.4(4)
N3 C23 N4 C16 0.2(6)
C24 C23 N4 C16 179.5(4)
N3 C23 N4 C25 175.4(4)
C24 C23 N4 C25 -5.3(6)
O2 C16 N4 C23 177.9(4)
C17 C16 N4 C23 -1.6(5)
O2 C16 N4 C25 2.5(6)
C17 C16 N4 C25 -177.0(3)
C26 C25 N4 C23 -87.4(5)
C30 C25 N4 C23 92.2(5)
C26 C25 N4 C16 88.1(5)
C30 C25 N4 C16 -92.3(5)
N6 C38 N5 C37 0.1(7)
C39 C38 N5 C37 179.4(4)
C32 C37 N5 C38 -1.7(6)
C36 C37 N5 C38 179.0(4)
N5 C38 N6 C31 1.4(7)
C39 C38 N6 C31 -177.9(4)
N5 C38 N6 C40 -178.4(4)
C39 C38 N6 C40 2.3(6)
O3 C31 N6 C38 178.7(4)
C32 C31 N6 C38 -1.2(6)
O3 C31 N6 C40 -1.5(6)
C32 C31 N6 C40 178.6(4)
C45 C40 N6 C38 89.6(5)
C41 C40 N6 C38 -88.5(5)
C45 C40 N6 C31 -90.2(5)
C41 C40 N6 C31 91.7(5)
